data_4085499
loop_
_publ_author_name
'Tanahashi, Hiromasa'
'Tsurugi, Hayato'
'Mashima, Kazushi'

_publ_section_title
;
 Synthesis of Alkyl and Alkylidene Complexes of Tungsten Bearing Imido and
 Redox-Active \a-Diimine oro-Iminoquinone Ligands and Their Application as
 Catalysts for Ring-Opening Metathesis Polymerization of Norbornene
;
_journal_issue 4
_journal_name_full Organometallics
_journal_page_first 731
_journal_paper_doi 10.1021/om501010n
_journal_volume 34
_journal_year 2015
_chemical_formula_moiety 'C38 H53 Cl3 N3 W, C16 H36 N'
_chemical_formula_sum 'C54 H89 Cl3 N4 W'
_chemical_formula_weight 1084.49
_chemical_name_common 2
_chemical_name_systematic
; 
 ? 
;
_space_group_IT_number 14
_space_group_name_Hall '-P 2ybc'
_symmetry_cell_setting monoclinic
_symmetry_space_group_name_Hall '-P 2ybc'
_symmetry_space_group_name_H-M 'P 1 21/c 1'
_atom_sites_solution_hydrogens geom
_atom_sites_solution_primary direct
_atom_sites_solution_secondary difmap
_audit_creation_method SHELXL-97
_cell_angle_alpha 90.00
_cell_angle_beta 94.813(8)
_cell_angle_gamma 90.00
_cell_formula_units_Z 4
_cell_length_a 21.476(12)
_cell_length_b 11.704(6)
_cell_length_c 22.069(12)
_cell_measurement_reflns_used 6594
_cell_measurement_temperature 113(2)
_cell_measurement_theta_max 27.47
_cell_measurement_theta_min 3.08
_cell_volume 5528(5)
_computing_cell_refinement CrystalClear
_computing_data_collection 'CrystalClear (Rigaku Inc., 2007)'
_computing_data_reduction CrystalClear
_computing_molecular_graphics 'CrystalStructure 4.1 (Rigaku, 2014)'
_computing_publication_material 'CrystalStructure 4.1'
_computing_structure_refinement 'SHELXL-97 (Sheldrick, 1997)'
_computing_structure_solution 'SHELXS-97 (Sheldrick, 1990)'
_diffrn_ambient_temperature 113(2)
_diffrn_detector_area_resol_mean 7.314
_diffrn_measured_fraction_theta_full 0.997
_diffrn_measured_fraction_theta_max 0.997
_diffrn_measurement_device_type 'Rigaku Mercury70'
_diffrn_measurement_method \w
_diffrn_radiation_monochromator graphite
_diffrn_radiation_source 'fine-focus sealed tube'
_diffrn_radiation_type MoK\a
_diffrn_radiation_wavelength 0.71075
_diffrn_reflns_av_R_equivalents 0.1407
_diffrn_reflns_av_sigmaI/netI 0.1272
_diffrn_reflns_limit_h_max 25
_diffrn_reflns_limit_h_min -25
_diffrn_reflns_limit_k_max 13
_diffrn_reflns_limit_k_min -13
_diffrn_reflns_limit_l_max 26
_diffrn_reflns_limit_l_min -26
_diffrn_reflns_number 41999
_diffrn_reflns_theta_full 25.00
_diffrn_reflns_theta_max 25.00
_diffrn_reflns_theta_min 3.08
_diffrn_standards_number 0
_exptl_absorpt_coefficient_mu 2.271
_exptl_absorpt_correction_T_max 0.8572
_exptl_absorpt_correction_T_min 0.5123
_exptl_absorpt_correction_type multi-scan
_exptl_absorpt_process_details 'REQAB (Rigaku, 1998)'
_exptl_crystal_colour green
_exptl_crystal_density_diffrn 1.303
_exptl_crystal_density_method 'not measured'
_exptl_crystal_description block
_exptl_crystal_F_000 2264
_exptl_crystal_size_max 0.34
_exptl_crystal_size_mid 0.10
_exptl_crystal_size_min 0.07
_refine_diff_density_max 6.889
_refine_diff_density_min -2.166
_refine_diff_density_rms 0.222
_refine_ls_extinction_method none
_refine_ls_goodness_of_fit_ref 1.059
_refine_ls_hydrogen_treatment mixed
_refine_ls_matrix_type full
_refine_ls_number_parameters 550
_refine_ls_number_reflns 9698
_refine_ls_number_restraints 0
_refine_ls_restrained_S_all 1.059
_refine_ls_R_factor_all 0.1584
_refine_ls_R_factor_gt 0.1067
_refine_ls_shift/su_max 0.001
_refine_ls_shift/su_mean 0.000
_refine_ls_structure_factor_coef Fsqd
_refine_ls_weighting_details 'calc w=1/[\s^2^(Fo^2^)+(0.1801P)^2^+0.0000P] where P=(Fo^2^+2Fc^2^)/3'
_refine_ls_weighting_scheme calc
_refine_ls_wR_factor_gt 0.2629
_refine_ls_wR_factor_ref 0.3146
_reflns_number_gt 5858
_reflns_number_total 9698
_reflns_threshold_expression >2sigma(I)
_cod_data_source_file om501010n_si_001.cif
_cod_data_source_block 2
_cod_depositor_comments 'Adding full bibliography for 4085499--4085505.cif.'
_cod_database_code 4085499

loop_
_symmetry_equiv_pos_as_xyz
'x, y, z'
'-x, y+1/2, -z+1/2'
'-x, -y, -z'
'x, -y-1/2, z-1/2'

loop_
_atom_site_label
_atom_site_type_symbol
_atom_site_fract_x
_atom_site_fract_y
_atom_site_fract_z
_atom_site_U_iso_or_equiv
_atom_site_adp_type
_atom_site_occupancy
_atom_site_symmetry_multiplicity
_atom_site_calc_flag
_atom_site_refinement_flags
W1 W 0.25371(2) 1.13844(5) 0.58296(2) 0.0410(3) Uani 1 1 d .
Cl1 Cl 0.21247(16) 1.3178(3) 0.54350(15) 0.0479(8) Uani 1 1 d .
Cl2 Cl 0.23270(17) 1.2168(3) 0.68099(15) 0.0499(9) Uani 1 1 d .
Cl3 Cl 0.27116(17) 0.9592(3) 0.63707(15) 0.0514(9) Uani 1 1 d .
N1 N 0.1541(5) 1.0779(9) 0.5696(5) 0.042(3) Uani 1 1 d .
N2 N 0.2487(5) 1.0537(8) 0.5023(4) 0.036(2) Uani 1 1 d .
N3 N 0.3321(5) 1.1813(10) 0.5813(5) 0.044(3) Uani 1 1 d .
N4 N 0.2222(5) 0.5945(11) 0.6673(6) 0.055(3) Uani 1 1 d .
C1 C 0.3947(6) 1.2259(13) 0.5859(6) 0.046(4) Uani 1 1 d .
C2 C 0.4339(7) 1.1891(14) 0.6393(7) 0.054(4) Uani 1 1 d .
C3 C 0.4935(7) 1.2299(15) 0.6448(8) 0.066(5) Uani 1 1 d .
H49 H 0.5220 1.2040 0.6771 0.080 Uiso 1 1 calc R
C4 C 0.5131(7) 1.3101(16) 0.6029(9) 0.071(5) Uani 1 1 d .
H54 H 0.5528 1.3457 0.6102 0.085 Uiso 1 1 calc R
C5 C 0.4757(7) 1.3371(14) 0.5516(8) 0.064(5) Uani 1 1 d .
H38 H 0.4921 1.3851 0.5221 0.077 Uiso 1 1 calc R
C6 C 0.4145(6) 1.2976(14) 0.5407(6) 0.053(4) Uani 1 1 d .
C7 C 0.4101(8) 1.1140(16) 0.6881(8) 0.069(5) Uani 1 1 d .
H45 H 0.3694 1.0800 0.6718 0.083 Uiso 1 1 calc R
C8 C 0.3982(10) 1.188(2) 0.7437(8) 0.099(7) Uani 1 1 d .
H61A H 0.3670 1.2472 0.7316 0.119 Uiso 1 1 calc R
H61B H 0.4373 1.2252 0.7593 0.119 Uiso 1 1 calc R
H61C H 0.3826 1.1403 0.7755 0.119 Uiso 1 1 calc R
C9 C 0.4562(10) 1.0156(16) 0.7051(8) 0.091(6) Uani 1 1 d .
H62A H 0.4923 1.0453 0.7303 0.110 Uiso 1 1 calc R
H62B H 0.4703 0.9819 0.6679 0.110 Uiso 1 1 calc R
H62C H 0.4353 0.9570 0.7278 0.110 Uiso 1 1 calc R
C10 C 0.3745(7) 1.3376(13) 0.4890(7) 0.053(4) Uani 1 1 d .
H11 H 0.3364 1.2880 0.4850 0.064 Uiso 1 1 calc R
C11 C 0.4042(8) 1.3334(15) 0.4300(8) 0.076(5) Uani 1 1 d .
H27A H 0.4445 1.3729 0.4345 0.091 Uiso 1 1 calc R
H27B H 0.3768 1.3709 0.3982 0.091 Uiso 1 1 calc R
H27C H 0.4106 1.2535 0.4186 0.091 Uiso 1 1 calc R
C12 C 0.3535(8) 1.4598(15) 0.4990(7) 0.067(5) Uani 1 1 d .
H13A H 0.3902 1.5096 0.5050 0.080 Uiso 1 1 calc R
H13B H 0.3299 1.4630 0.5351 0.080 Uiso 1 1 calc R
H13C H 0.3268 1.4856 0.4634 0.080 Uiso 1 1 calc R
C13 C 0.1474(6) 1.0023(12) 0.5228(6) 0.050(4) Uani 1 1 d .
H22 H 0.1098 0.9602 0.5147 0.059 Uiso 1 1 calc R
C14 C 0.1971(6) 0.9885(11) 0.4875(6) 0.042(3) Uani 1 1 d .
H26 H 0.1954 0.9361 0.4545 0.050 Uiso 1 1 calc R
C15 C 0.0946(6) 1.1140(11) 0.5946(7) 0.043(3) Uani 1 1 d .
C16 C 0.0522(6) 1.1763(12) 0.5552(6) 0.041(3) Uani 1 1 d .
C17 C -0.0043(7) 1.2057(14) 0.5768(8) 0.065(4) Uani 1 1 d .
H59 H -0.0327 1.2522 0.5524 0.078 Uiso 1 1 calc R
C18 C -0.0202(8) 1.1701(15) 0.6316(7) 0.064(4) Uani 1 1 d .
H32 H -0.0598 1.1893 0.6449 0.077 Uiso 1 1 calc R
C19 C 0.0220(7) 1.1051(14) 0.6686(7) 0.060(4) Uani 1 1 d .
H56 H 0.0105 1.0807 0.7072 0.072 Uiso 1 1 calc R
C20 C 0.0799(6) 1.0750(11) 0.6509(7) 0.046(3) Uani 1 1 d .
C21 C 0.0637(7) 1.2157(11) 0.4918(6) 0.048(4) Uani 1 1 d .
H16 H 0.1080 1.1967 0.4852 0.058 Uiso 1 1 calc R
C22 C 0.0561(8) 1.3434(11) 0.4840(7) 0.058(4) Uani 1 1 d .
H34A H 0.0860 1.3829 0.5127 0.069 Uiso 1 1 calc R
H34B H 0.0135 1.3654 0.4918 0.069 Uiso 1 1 calc R
H34C H 0.0639 1.3647 0.4423 0.069 Uiso 1 1 calc R
C23 C 0.0227(8) 1.1533(13) 0.4438(8) 0.068(5) Uani 1 1 d .
H39A H -0.0213 1.1671 0.4501 0.082 Uiso 1 1 calc R
H39B H 0.0313 1.0711 0.4467 0.082 Uiso 1 1 calc R
H39C H 0.0313 1.1810 0.4035 0.082 Uiso 1 1 calc R
C24 C 0.1212(7) 0.9964(14) 0.6896(6) 0.058(4) Uani 1 1 d .
H17 H 0.1623 0.9899 0.6717 0.070 Uiso 1 1 calc R
C25 C 0.1325(8) 1.0407(15) 0.7549(6) 0.069(5) Uani 1 1 d .
H57A H 0.0924 1.0479 0.7727 0.083 Uiso 1 1 calc R
H57B H 0.1529 1.1156 0.7546 0.083 Uiso 1 1 calc R
H57C H 0.1594 0.9871 0.7790 0.083 Uiso 1 1 calc R
C26 C 0.0908(9) 0.8779(12) 0.6896(8) 0.066(5) Uani 1 1 d .
H58A H 0.0860 0.8480 0.6480 0.079 Uiso 1 1 calc R
H58B H 0.0496 0.8838 0.7055 0.079 Uiso 1 1 calc R
H58C H 0.1173 0.8261 0.7154 0.079 Uiso 1 1 calc R
C27 C 0.2930(6) 1.0550(13) 0.4541(6) 0.047(4) Uani 1 1 d .
C28 C 0.3493(7) 0.9907(13) 0.4588(6) 0.053(4) Uani 1 1 d .
C29 C 0.3865(7) 0.9938(14) 0.4130(7) 0.062(4) Uani 1 1 d .
H25 H 0.4246 0.9522 0.4163 0.074 Uiso 1 1 calc R
C30 C 0.3700(7) 1.0579(13) 0.3600(6) 0.055(4) Uani 1 1 d .
H18 H 0.3964 1.0590 0.3275 0.066 Uiso 1 1 calc R
C31 C 0.3127(7) 1.1213(11) 0.3560(6) 0.045(4) Uani 1 1 d .
H9 H 0.3012 1.1641 0.3203 0.054 Uiso 1 1 calc R
C32 C 0.2740(7) 1.1218(11) 0.4026(6) 0.047(4) Uani 1 1 d .
C33 C 0.3636(8) 0.9133(17) 0.5147(7) 0.070(5) Uani 1 1 d .
H35 H 0.3384 0.9394 0.5482 0.084 Uiso 1 1 calc R
C34 C 0.4324(8) 0.9194(16) 0.5362(7) 0.078(5) Uani 1 1 d .
H47A H 0.4573 0.8949 0.5033 0.094 Uiso 1 1 calc R
H47B H 0.4410 0.8690 0.5714 0.094 Uiso 1 1 calc R
H47C H 0.4434 0.9981 0.5478 0.094 Uiso 1 1 calc R
C35 C 0.3452(8) 0.7902(18) 0.4973(9) 0.084(6) Uani 1 1 d .
H37A H 0.3693 0.7646 0.4640 0.101 Uiso 1 1 calc R
H37B H 0.3005 0.7872 0.4841 0.101 Uiso 1 1 calc R
H37C H 0.3540 0.7401 0.5325 0.101 Uiso 1 1 calc R
C36 C 0.2149(7) 1.1895(12) 0.3966(6) 0.048(3) Uani 1 1 d .
H8 H 0.1950 1.1861 0.4359 0.057 Uiso 1 1 calc R
C37 C 0.2275(7) 1.3141(14) 0.3815(7) 0.063(4) Uani 1 1 d .
H30A H 0.2472 1.3182 0.3431 0.075 Uiso 1 1 calc R
H30B H 0.2553 1.3479 0.4141 0.075 Uiso 1 1 calc R
H30C H 0.1879 1.3563 0.3776 0.075 Uiso 1 1 calc R
C38 C 0.1692(8) 1.1416(11) 0.3461(7) 0.056(4) Uani 1 1 d .
H19A H 0.1545 1.0663 0.3581 0.068 Uiso 1 1 calc R
H19B H 0.1903 1.1343 0.3086 0.068 Uiso 1 1 calc R
H19C H 0.1334 1.1934 0.3391 0.068 Uiso 1 1 calc R
C39 C 0.2274(8) 0.6804(15) 0.7198(7) 0.064(4) Uani 1 1 d .
H53A H 0.2532 0.7457 0.7082 0.077 Uiso 1 1 calc R
H53B H 0.1851 0.7100 0.7256 0.077 Uiso 1 1 calc R
C40 C 0.2544(9) 0.6344(13) 0.7772(8) 0.069(5) Uani 1 1 d .
H20A H 0.2980 0.6107 0.7725 0.083 Uiso 1 1 calc R
H20B H 0.2307 0.5654 0.7873 0.083 Uiso 1 1 calc R
C41 C 0.2545(10) 0.724(2) 0.8333(8) 0.110(8) Uani 1 1 d .
H31A H 0.2113 0.7506 0.8378 0.132 Uiso 1 1 calc R
H31B H 0.2703 0.6860 0.8716 0.132 Uiso 1 1 calc R
C42 C 0.2956(9) 0.8245(17) 0.8208(8) 0.085(6) Uani 1 1 d .
H23A H 0.2796 0.8619 0.7829 0.101 Uiso 1 1 calc R
H23B H 0.3384 0.7978 0.8170 0.101 Uiso 1 1 calc R
H23C H 0.2957 0.8791 0.8545 0.101 Uiso 1 1 calc R
C43 C 0.2830(7) 0.5350(14) 0.6602(7) 0.061(4) Uani 1 1 d .
H46A H 0.2917 0.4846 0.6959 0.073 Uiso 1 1 calc R
H46B H 0.2768 0.4849 0.6240 0.073 Uiso 1 1 calc R
C44 C 0.3400(9) 0.6036(17) 0.6536(9) 0.079(5) Uani 1 1 d .
H52A H 0.3416 0.6676 0.6830 0.095 Uiso 1 1 calc R
H52B H 0.3380 0.6365 0.6122 0.095 Uiso 1 1 calc R
C45 C 0.3984(7) 0.5332(16) 0.6644(7) 0.064(5) Uani 1 1 d .
H48A H 0.4039 0.5098 0.7076 0.076 Uiso 1 1 calc R
H48B H 0.3944 0.4631 0.6392 0.076 Uiso 1 1 calc R
C46 C 0.4535(8) 0.5987(17) 0.6489(9) 0.080(5) Uani 1 1 d .
H55A H 0.4579 0.6673 0.6744 0.097 Uiso 1 1 calc R
H55B H 0.4482 0.6212 0.6060 0.097 Uiso 1 1 calc R
H55C H 0.4910 0.5514 0.6560 0.097 Uiso 1 1 calc R
C47 C 0.2073(6) 0.6696(13) 0.6089(7) 0.053(4) Uani 1 1 d .
H10A H 0.1698 0.7165 0.6146 0.064 Uiso 1 1 calc R
H10B H 0.2426 0.7225 0.6049 0.064 Uiso 1 1 calc R
C48 C 0.1959(8) 0.6032(15) 0.5513(7) 0.062(4) Uani 1 1 d .
H29A H 0.1676 0.5384 0.5577 0.074 Uiso 1 1 calc R
H29B H 0.2359 0.5718 0.5394 0.074 Uiso 1 1 calc R
C49 C 0.1670(7) 0.6790(14) 0.5008(8) 0.063(5) Uani 1 1 d .
H60A H 0.1256 0.7053 0.5119 0.075 Uiso 1 1 calc R
H60B H 0.1937 0.7474 0.4977 0.075 Uiso 1 1 calc R
C50 C 0.1588(8) 0.6215(15) 0.4393(8) 0.074(5) Uani 1 1 d .
H33A H 0.1315 0.5549 0.4415 0.089 Uiso 1 1 calc R
H33B H 0.1997 0.5968 0.4274 0.089 Uiso 1 1 calc R
H33C H 0.1401 0.6755 0.4091 0.089 Uiso 1 1 calc R
C51 C 0.1730(7) 0.5066(14) 0.6748(7) 0.062(4) Uani 1 1 d .
H36A H 0.1775 0.4455 0.6444 0.075 Uiso 1 1 calc R
H36B H 0.1810 0.4718 0.7155 0.075 Uiso 1 1 calc R
C52 C 0.1070(8) 0.5477(15) 0.6682(8) 0.071(5) Uani 1 1 d .
H44A H 0.0964 0.5784 0.6268 0.085 Uiso 1 1 calc R
H44B H 0.1006 0.6086 0.6981 0.085 Uiso 1 1 calc R
C53 C 0.0641(10) 0.4384(19) 0.6801(10) 0.102(7) Uiso 1 1 d .
H53C H 0.0784 0.3701 0.6588 0.123 Uiso 1 1 calc R
H53D H 0.0647 0.4215 0.7241 0.123 Uiso 1 1 calc R
C54 C 0.0035(12) 0.472(2) 0.6561(12) 0.140(10) Uiso 1 1 d .
H54A H 0.0015 0.4712 0.6116 0.168 Uiso 1 1 calc R
H54B H -0.0052 0.5495 0.6701 0.168 Uiso 1 1 calc R
H54C H -0.0276 0.4191 0.6701 0.168 Uiso 1 1 calc R

loop_
_atom_site_aniso_label
_atom_site_aniso_U_11
_atom_site_aniso_U_22
_atom_site_aniso_U_33
_atom_site_aniso_U_23
_atom_site_aniso_U_13
_atom_site_aniso_U_12
W1 0.0398(4) 0.0474(4) 0.0365(4) -0.0002(2) 0.0068(2) 0.0000(3)
Cl1 0.048(2) 0.053(2) 0.044(2) -0.0002(16) 0.0046(15) -0.0011(17)
Cl2 0.054(2) 0.056(2) 0.0411(19) -0.0014(16) 0.0132(15) 0.0008(17)
Cl3 0.052(2) 0.060(2) 0.042(2) 0.0055(16) 0.0069(16) 0.0059(17)
N1 0.037(6) 0.047(7) 0.042(6) -0.007(5) 0.010(5) -0.007(5)
N2 0.045(6) 0.033(6) 0.029(5) 0.003(4) 0.002(5) -0.001(5)
N3 0.038(6) 0.062(7) 0.032(6) 0.002(5) 0.004(5) -0.010(6)
N4 0.035(7) 0.066(8) 0.066(9) -0.021(7) 0.015(6) -0.015(6)
C1 0.027(7) 0.066(10) 0.048(8) -0.012(7) 0.008(6) 0.004(6)
C2 0.043(8) 0.067(10) 0.050(9) -0.020(8) -0.003(7) 0.009(8)
C3 0.052(10) 0.078(13) 0.066(11) -0.002(9) -0.008(8) 0.006(9)
C4 0.033(8) 0.082(13) 0.096(14) -0.007(11) -0.001(9) -0.006(8)
C5 0.046(9) 0.079(12) 0.070(11) -0.008(9) 0.026(8) 0.006(8)
C6 0.037(8) 0.079(12) 0.043(8) 0.005(8) 0.006(6) 0.009(8)
C7 0.057(10) 0.094(14) 0.056(11) -0.013(9) 0.007(8) -0.013(10)
C8 0.094(16) 0.150(19) 0.055(12) 0.019(13) 0.012(10) 0.017(14)
C9 0.133(18) 0.088(15) 0.049(11) -0.009(10) -0.013(11) 0.006(13)
C10 0.047(9) 0.057(10) 0.058(10) -0.001(8) 0.026(7) -0.009(7)
C11 0.061(11) 0.093(14) 0.076(12) -0.015(10) 0.017(9) -0.031(10)
C12 0.069(11) 0.092(14) 0.038(9) 0.010(8) 0.000(7) -0.014(10)
C13 0.033(7) 0.062(10) 0.053(9) -0.019(8) -0.004(6) -0.004(7)
C14 0.047(8) 0.037(8) 0.042(8) -0.009(6) 0.009(6) -0.001(6)
C15 0.019(6) 0.043(8) 0.069(10) 0.001(7) 0.009(6) -0.004(6)
C16 0.034(7) 0.054(9) 0.037(8) 0.002(6) 0.008(6) -0.004(6)
C17 0.057(10) 0.066(11) 0.072(12) 0.015(9) 0.007(8) 0.000(8)
C18 0.048(9) 0.089(13) 0.057(10) -0.012(9) 0.017(8) 0.003(9)
C19 0.058(10) 0.071(11) 0.055(10) 0.003(8) 0.015(8) -0.016(9)
C20 0.043(8) 0.031(8) 0.066(10) -0.001(7) 0.011(7) -0.014(6)
C21 0.043(8) 0.039(9) 0.063(10) 0.005(7) 0.003(7) -0.001(7)
C22 0.063(10) 0.054(10) 0.057(10) 0.022(7) 0.011(8) 0.003(8)
C23 0.071(12) 0.071(12) 0.061(11) 0.004(8) 0.002(9) -0.017(9)
C24 0.048(9) 0.080(12) 0.049(9) 0.007(8) 0.011(7) 0.028(9)
C25 0.080(12) 0.087(13) 0.039(9) 0.001(8) 0.000(8) -0.018(10)
C26 0.082(13) 0.038(10) 0.075(12) 0.001(8) -0.010(10) 0.019(8)
C27 0.035(8) 0.068(10) 0.041(8) 0.000(7) 0.021(6) 0.001(7)
C28 0.063(10) 0.059(10) 0.037(8) -0.002(7) 0.013(7) -0.009(8)
C29 0.049(9) 0.081(12) 0.055(10) -0.012(9) 0.004(7) 0.001(8)
C30 0.053(9) 0.071(11) 0.044(9) 0.007(7) 0.016(7) 0.012(8)
C31 0.077(10) 0.044(9) 0.017(6) -0.004(5) 0.014(6) 0.004(7)
C32 0.053(9) 0.048(9) 0.039(8) -0.009(6) 0.006(7) 0.008(7)
C33 0.058(11) 0.104(15) 0.050(10) 0.019(10) 0.015(8) 0.034(10)
C34 0.091(14) 0.087(13) 0.057(11) -0.001(10) 0.012(9) 0.032(11)
C35 0.063(12) 0.114(18) 0.078(13) 0.011(12) 0.024(10) 0.010(11)
C36 0.058(9) 0.048(9) 0.039(8) -0.001(7) 0.016(7) -0.002(7)
C37 0.060(10) 0.088(12) 0.039(9) -0.002(8) 0.003(7) 0.004(9)
C38 0.077(11) 0.035(9) 0.056(10) -0.002(7) -0.005(8) 0.007(7)
C39 0.060(10) 0.088(12) 0.048(9) -0.019(9) 0.025(8) -0.023(9)
C40 0.087(13) 0.071(12) 0.054(10) -0.003(8) 0.032(9) 0.006(9)
C41 0.107(18) 0.16(2) 0.061(13) -0.039(14) 0.006(12) -0.001(17)
C42 0.088(14) 0.096(14) 0.070(13) -0.032(11) 0.009(10) -0.032(12)
C43 0.055(10) 0.086(12) 0.042(9) -0.005(8) 0.008(7) -0.005(9)
C44 0.074(13) 0.093(14) 0.069(12) -0.011(10) -0.004(10) 0.006(11)
C45 0.043(9) 0.100(14) 0.047(9) 0.008(9) 0.001(7) 0.010(9)
C46 0.042(10) 0.109(15) 0.089(14) 0.016(12) -0.004(9) 0.002(10)
C47 0.032(8) 0.052(9) 0.078(11) 0.006(8) 0.022(7) 0.002(7)
C48 0.063(11) 0.079(11) 0.045(9) 0.012(8) 0.011(7) 0.014(9)
C49 0.040(9) 0.063(10) 0.084(13) 0.028(9) 0.000(8) 0.014(8)
C50 0.056(11) 0.107(15) 0.059(11) -0.001(10) 0.007(8) -0.003(10)
C51 0.051(10) 0.073(11) 0.066(11) -0.017(9) 0.022(7) -0.020(8)
C52 0.072(12) 0.084(13) 0.060(11) 0.005(9) 0.019(9) -0.029(10)

loop_
_atom_type_symbol
_atom_type_description
_atom_type_scat_dispersion_real
_atom_type_scat_dispersion_imag
_atom_type_scat_source
C C 0.0033 0.0016 'International Tables Vol C Tables 4.2.6.8 and 6.1.1.4'
H H 0.0000 0.0000 'International Tables Vol C Tables 4.2.6.8 and 6.1.1.4'
Cl Cl 0.1484 0.1585 'International Tables Vol C Tables 4.2.6.8 and 6.1.1.4'
N N 0.0061 0.0033 'International Tables Vol C Tables 4.2.6.8 and 6.1.1.4'
W W -0.8490 6.8722 'International Tables Vol C Tables 4.2.6.8 and 6.1.1.4'

loop_
_geom_angle_atom_site_label_1
_geom_angle_atom_site_label_2
_geom_angle_atom_site_label_3
_geom_angle
N3 W1 N2 95.8(5)
N3 W1 N1 171.1(4)
N2 W1 N1 75.6(4)
N3 W1 Cl1 93.9(4)
N2 W1 Cl1 96.8(3)
N1 W1 Cl1 84.9(3)
N3 W1 Cl2 99.2(4)
N2 W1 Cl2 164.8(3)
N1 W1 Cl2 89.4(3)
Cl1 W1 Cl2 84.42(12)
N3 W1 Cl3 98.5(4)
N2 W1 Cl3 90.2(3)
N1 W1 Cl3 84.2(3)
Cl1 W1 Cl3 165.11(12)
Cl2 W1 Cl3 85.45(12)
C13 N1 C15 115.1(10)
C13 N1 W1 110.1(8)
C15 N1 W1 134.1(8)
C14 N2 C27 113.0(10)
C14 N2 W1 117.8(8)
C27 N2 W1 129.2(8)
C1 N3 W1 172.9(10)
C51 N4 C43 108.8(12)
C51 N4 C39 112.1(11)
C43 N4 C39 112.1(11)
C51 N4 C47 112.2(11)
C43 N4 C47 107.1(10)
C39 N4 C47 104.4(12)
C6 C1 N3 120.4(12)
C6 C1 C2 124.5(13)
N3 C1 C2 115.1(13)
C3 C2 C1 116.3(15)
C3 C2 C7 120.9(14)
C1 C2 C7 122.8(14)
C2 C3 C4 120.5(15)
C2 C3 H49 119.7
C4 C3 H49 119.7
C5 C4 C3 120.6(16)
C5 C4 H54 119.7
C3 C4 H54 119.7
C4 C5 C6 123.0(16)
C4 C5 H38 118.5
C6 C5 H38 118.5
C5 C6 C1 114.5(13)
C5 C6 C10 121.1(14)
C1 C6 C10 124.1(13)
C2 C7 C8 109.0(16)
C2 C7 C9 110.9(15)
C8 C7 C9 112.0(15)
C2 C7 H45 108.3
C8 C7 H45 108.3
C9 C7 H45 108.3
C7 C8 H61A 109.5
C7 C8 H61B 109.5
H61A C8 H61B 109.5
C7 C8 H61C 109.5
H61A C8 H61C 109.5
H61B C8 H61C 109.5
C7 C9 H62A 109.5
C7 C9 H62B 109.5
H62A C9 H62B 109.5
C7 C9 H62C 109.5
H62A C9 H62C 109.5
H62B C9 H62C 109.5
C6 C10 C11 114.0(14)
C6 C10 C12 110.6(13)
C11 C10 C12 108.1(13)
C6 C10 H11 108.0
C11 C10 H11 108.0
C12 C10 H11 108.0
C10 C11 H27A 109.5
C10 C11 H27B 109.5
H27A C11 H27B 109.5
C10 C11 H27C 109.5
H27A C11 H27C 109.5
H27B C11 H27C 109.5
C10 C12 H13A 109.5
C10 C12 H13B 109.5
H13A C12 H13B 109.5
C10 C12 H13C 109.5
H13A C12 H13C 109.5
H13B C12 H13C 109.5
N1 C13 C14 117.8(12)
N1 C13 H22 121.1
C14 C13 H22 121.1
N2 C14 C13 116.7(12)
N2 C14 H26 121.6
C13 C14 H26 121.6
C20 C15 C16 122.6(12)
C20 C15 N1 120.3(12)
C16 C15 N1 116.6(12)
C17 C16 C15 117.1(13)
C17 C16 C21 117.4(13)
C15 C16 C21 125.5(12)
C18 C17 C16 121.8(15)
C18 C17 H59 119.1
C16 C17 H59 119.1
C17 C18 C19 119.5(15)
C17 C18 H32 120.2
C19 C18 H32 120.2
C20 C19 C18 122.0(15)
C20 C19 H56 119.0
C18 C19 H56 119.0
C19 C20 C15 116.7(14)
C19 C20 C24 120.0(13)
C15 C20 C24 123.1(13)
C23 C21 C22 110.3(12)
C23 C21 C16 111.7(12)
C22 C21 C16 112.5(12)
C23 C21 H16 107.3
C22 C21 H16 107.3
C16 C21 H16 107.3
C21 C22 H34A 109.5
C21 C22 H34B 109.5
H34A C22 H34B 109.5
C21 C22 H34C 109.5
H34A C22 H34C 109.5
H34B C22 H34C 109.5
C21 C23 H39A 109.5
C21 C23 H39B 109.5
H39A C23 H39B 109.5
C21 C23 H39C 109.5
H39A C23 H39C 109.5
H39B C23 H39C 109.5
C20 C24 C25 111.6(13)
C20 C24 C26 108.9(13)
C25 C24 C26 109.9(13)
C20 C24 H17 108.8
C25 C24 H17 108.8
C26 C24 H17 108.8
C24 C25 H57A 109.5
C24 C25 H57B 109.5
H57A C25 H57B 109.5
C24 C25 H57C 109.5
H57A C25 H57C 109.5
H57B C25 H57C 109.5
C24 C26 H58A 109.5
C24 C26 H58B 109.5
H58A C26 H58B 109.5
C24 C26 H58C 109.5
H58A C26 H58C 109.5
H58B C26 H58C 109.5
C32 C27 C28 122.6(12)
C32 C27 N2 115.0(11)
C28 C27 N2 122.3(12)
C29 C28 C27 119.2(14)
C29 C28 C33 121.9(15)
C27 C28 C33 118.8(12)
C28 C29 C30 121.1(15)
C28 C29 H25 119.4
C30 C29 H25 119.4
C29 C30 C31 118.8(13)
C29 C30 H18 120.6
C31 C30 H18 120.6
C32 C31 C30 121.7(13)
C32 C31 H9 119.1
C30 C31 H9 119.1
C31 C32 C27 116.5(13)
C31 C32 C36 119.9(13)
C27 C32 C36 123.5(12)
C34 C33 C35 110.3(14)
C34 C33 C28 110.3(14)
C35 C33 C28 108.7(14)
C34 C33 H35 109.2
C35 C33 H35 109.2
C28 C33 H35 109.2
C33 C34 H47A 109.5
C33 C34 H47B 109.5
H47A C34 H47B 109.5
C33 C34 H47C 109.5
H47A C34 H47C 109.5
H47B C34 H47C 109.5
C33 C35 H37A 109.5
C33 C35 H37B 109.5
H37A C35 H37B 109.5
C33 C35 H37C 109.5
H37A C35 H37C 109.5
H37B C35 H37C 109.5
C32 C36 C38 111.1(12)
C32 C36 C37 111.3(13)
C38 C36 C37 107.8(12)
C32 C36 H8 108.9
C38 C36 H8 108.9
C37 C36 H8 108.9
C36 C37 H30A 109.5
C36 C37 H30B 109.5
H30A C37 H30B 109.5
C36 C37 H30C 109.5
H30A C37 H30C 109.5
H30B C37 H30C 109.5
C36 C38 H19A 109.5
C36 C38 H19B 109.5
H19A C38 H19B 109.5
C36 C38 H19C 109.5
H19A C38 H19C 109.5
H19B C38 H19C 109.5
C40 C39 N4 114.5(15)
C40 C39 H53A 108.6
N4 C39 H53A 108.6
C40 C39 H53B 108.6
N4 C39 H53B 108.6
H53A C39 H53B 107.6
C39 C40 C41 113.6(15)
C39 C40 H20A 108.8
C41 C40 H20A 108.8
C39 C40 H20B 108.8
C41 C40 H20B 108.8
H20A C40 H20B 107.7
C42 C41 C40 109.1(16)
C42 C41 H31A 109.9
C40 C41 H31A 109.9
C42 C41 H31B 109.9
C40 C41 H31B 109.9
H31A C41 H31B 108.3
C41 C42 H23A 109.5
C41 C42 H23B 109.5
H23A C42 H23B 109.5
C41 C42 H23C 109.5
H23A C42 H23C 109.5
H23B C42 H23C 109.5
C44 C43 N4 119.5(15)
C44 C43 H46A 107.4
N4 C43 H46A 107.4
C44 C43 H46B 107.4
N4 C43 H46B 107.4
H46A C43 H46B 107.0
C43 C44 C45 111.9(16)
C43 C44 H52A 109.2
C45 C44 H52A 109.2
C43 C44 H52B 109.2
C45 C44 H52B 109.2
H52A C44 H52B 107.9
C46 C45 C44 110.7(16)
C46 C45 H48A 109.5
C44 C45 H48A 109.5
C46 C45 H48B 109.5
C44 C45 H48B 109.5
H48A C45 H48B 108.1
C45 C46 H55A 109.5
C45 C46 H55B 109.5
H55A C46 H55B 109.5
C45 C46 H55C 109.5
H55A C46 H55C 109.5
H55B C46 H55C 109.5
C48 C47 N4 114.5(12)
C48 C47 H10A 108.6
N4 C47 H10A 108.6
C48 C47 H10B 108.6
N4 C47 H10B 108.6
H10A C47 H10B 107.6
C47 C48 C49 110.4(14)
C47 C48 H29A 109.6
C49 C48 H29A 109.6
C47 C48 H29B 109.6
C49 C48 H29B 109.6
H29A C48 H29B 108.1
C50 C49 C48 114.1(15)
C50 C49 H60A 108.7
C48 C49 H60A 108.7
C50 C49 H60B 108.7
C48 C49 H60B 108.7
H60A C49 H60B 107.6
C49 C50 H33A 109.5
C49 C50 H33B 109.5
H33A C50 H33B 109.5
C49 C50 H33C 109.5
H33A C50 H33C 109.5
H33B C50 H33C 109.5
C52 C51 N4 116.3(14)
C52 C51 H36A 108.2
N4 C51 H36A 108.2
C52 C51 H36B 108.2
N4 C51 H36B 108.2
H36A C51 H36B 107.4
C51 C52 C53 106.3(15)
C51 C52 H44A 110.5
C53 C52 H44A 110.5
C51 C52 H44B 110.5
C53 C52 H44B 110.5
H44A C52 H44B 108.7
C54 C53 C52 103.7(19)
C54 C53 H53C 111.0
C52 C53 H53C 111.0
C54 C53 H53D 111.0
C52 C53 H53D 111.0
H53C C53 H53D 109.0
C53 C54 H54A 109.5
C53 C54 H54B 109.5
H54A C54 H54B 109.5
C53 C54 H54C 109.5
H54A C54 H54C 109.5
H54B C54 H54C 109.5

loop_
_geom_bond_atom_site_label_1
_geom_bond_atom_site_label_2
_geom_bond_distance
W1 N3 1.760(10)
W1 N2 2.033(10)
W1 N1 2.249(10)
W1 Cl1 2.413(4)
W1 Cl2 2.427(4)
W1 Cl3 2.427(4)
N1 C13 1.359(16)
N1 C15 1.494(15)
N2 C14 1.362(15)
N2 C27 1.486(15)
N3 C1 1.438(16)
N4 C51 1.494(18)
N4 C43 1.500(18)
N4 C39 1.530(18)
N4 C47 1.570(19)
C1 C6 1.40(2)
C1 C2 1.454(19)
C2 C3 1.36(2)
C2 C7 1.51(2)
C3 C4 1.41(2)
C3 H49 0.9500
C4 C5 1.37(2)
C4 H54 0.9500
C5 C6 1.39(2)
C5 H38 0.9500
C6 C10 1.45(2)
C7 C8 1.54(2)
C7 C9 1.55(2)
C7 H45 1.0000
C8 H61A 0.9800
C8 H61B 0.9800
C8 H61C 0.9800
C9 H62A 0.9800
C9 H62B 0.9800
C9 H62C 0.9800
C10 C11 1.50(2)
C10 C12 1.52(2)
C10 H11 1.0000
C11 H27A 0.9800
C11 H27B 0.9800
C11 H27C 0.9800
C12 H13A 0.9800
C12 H13B 0.9800
C12 H13C 0.9800
C13 C14 1.384(17)
C13 H22 0.9500
C14 H26 0.9500
C15 C20 1.385(19)
C15 C16 1.409(18)
C16 C17 1.38(2)
C16 C21 1.513(18)
C17 C18 1.35(2)
C17 H59 0.9500
C18 C19 1.39(2)
C18 H32 0.9500
C19 C20 1.38(2)
C19 H56 0.9500
C20 C24 1.496(19)
C21 C23 1.509(19)
C21 C22 1.512(18)
C21 H16 1.0000
C22 H34A 0.9800
C22 H34B 0.9800
C22 H34C 0.9800
C23 H39A 0.9800
C23 H39B 0.9800
C23 H39C 0.9800
C24 C25 1.53(2)
C24 C26 1.53(2)
C24 H17 1.0000
C25 H57A 0.9800
C25 H57B 0.9800
C25 H57C 0.9800
C26 H58A 0.9800
C26 H58B 0.9800
C26 H58C 0.9800
C27 C32 1.411(19)
C27 C28 1.422(19)
C28 C29 1.340(19)
C28 C33 1.54(2)
C29 C30 1.41(2)
C29 H25 0.9500
C30 C31 1.433(19)
C30 H18 0.9500
C31 C32 1.377(19)
C31 H9 0.9500
C32 C36 1.49(2)
C33 C34 1.51(2)
C33 C35 1.53(3)
C33 H35 1.0000
C34 H47A 0.9800
C34 H47B 0.9800
C34 H47C 0.9800
C35 H37A 0.9800
C35 H37B 0.9800
C35 H37C 0.9800
C36 C38 1.530(19)
C36 C37 1.53(2)
C36 H8 1.0000
C37 H30A 0.9800
C37 H30B 0.9800
C37 H30C 0.9800
C38 H19A 0.9800
C38 H19B 0.9800
C38 H19C 0.9800
C39 C40 1.45(2)
C39 H53A 0.9900
C39 H53B 0.9900
C40 C41 1.62(2)
C40 H20A 0.9900
C40 H20B 0.9900
C41 C42 1.51(3)
C41 H31A 0.9900
C41 H31B 0.9900
C42 H23A 0.9800
C42 H23B 0.9800
C42 H23C 0.9800
C43 C44 1.48(2)
C43 H46A 0.9900
C43 H46B 0.9900
C44 C45 1.50(2)
C44 H52A 0.9900
C44 H52B 0.9900
C45 C46 1.47(2)
C45 H48A 0.9900
C45 H48B 0.9900
C46 H55A 0.9800
C46 H55B 0.9800
C46 H55C 0.9800
C47 C48 1.49(2)
C47 H10A 0.9900
C47 H10B 0.9900
C48 C49 1.52(2)
C48 H29A 0.9900
C48 H29B 0.9900
C49 C50 1.51(2)
C49 H60A 0.9900
C49 H60B 0.9900
C50 H33A 0.9800
C50 H33B 0.9800
C50 H33C 0.9800
C51 C52 1.49(2)
C51 H36A 0.9900
C51 H36B 0.9900
C52 C53 1.61(3)
C52 H44A 0.9900
C52 H44B 0.9900
C53 C54 1.42(3)
C53 H53C 0.9900
C53 H53D 0.9900
C54 H54A 0.9800
C54 H54B 0.9800
C54 H54C 0.9800

loop_
_geom_torsion_atom_site_label_1
_geom_torsion_atom_site_label_2
_geom_torsion_atom_site_label_3
_geom_torsion_atom_site_label_4
_geom_torsion
N2 W1 N1 C13 11.1(9)
Cl1 W1 N1 C13 109.4(9)
Cl2 W1 N1 C13 -166.1(9)
Cl3 W1 N1 C13 -80.6(9)
N2 W1 N1 C15 -159.0(12)
Cl1 W1 N1 C15 -60.7(12)
Cl2 W1 N1 C15 23.7(12)
Cl3 W1 N1 C15 109.2(12)
N3 W1 N2 C14 170.2(9)
N1 W1 N2 C14 -12.3(9)
Cl1 W1 N2 C14 -95.2(9)
Cl2 W1 N2 C14 -1.6(17)
Cl3 W1 N2 C14 71.6(9)
N3 W1 N2 C27 -12.4(11)
N1 W1 N2 C27 165.1(11)
Cl1 W1 N2 C27 82.2(10)
Cl2 W1 N2 C27 175.8(8)
Cl3 W1 N2 C27 -110.9(10)
C6 C1 C2 C3 1(2)
N3 C1 C2 C3 179.9(13)
C6 C1 C2 C7 178.2(15)
N3 C1 C2 C7 -3(2)
C1 C2 C3 C4 5(2)
C7 C2 C3 C4 -172.7(16)
C2 C3 C4 C5 -9(3)
C3 C4 C5 C6 7(3)
C4 C5 C6 C1 -1(2)
C4 C5 C6 C10 173.7(16)
N3 C1 C6 C5 178.4(13)
C2 C1 C6 C5 -3(2)
N3 C1 C6 C10 4(2)
C2 C1 C6 C10 -177.3(14)
C3 C2 C7 C8 74(2)
C1 C2 C7 C8 -102.9(17)
C3 C2 C7 C9 -49(2)
C1 C2 C7 C9 133.3(15)
C5 C6 C10 C11 49(2)
C1 C6 C10 C11 -136.6(16)
C5 C6 C10 C12 -73.1(18)
C1 C6 C10 C12 101.3(18)
C15 N1 C13 C14 163.3(12)
W1 N1 C13 C14 -8.9(16)
C27 N2 C14 C13 -166.0(12)
W1 N2 C14 C13 11.9(15)
N1 C13 C14 N2 -0.9(19)
C13 N1 C15 C20 107.5(15)
W1 N1 C15 C20 -82.7(15)
C13 N1 C15 C16 -64.9(16)
W1 N1 C15 C16 104.8(14)
C20 C15 C16 C17 5(2)
N1 C15 C16 C17 177.1(12)
C20 C15 C16 C21 -176.4(13)
N1 C15 C16 C21 -4(2)
C15 C16 C17 C18 -4(2)
C21 C16 C17 C18 176.9(15)
C16 C17 C18 C19 2(3)
C17 C18 C19 C20 0(3)
C18 C19 C20 C15 1(2)
C18 C19 C20 C24 -174.5(15)
C16 C15 C20 C19 -3(2)
N1 C15 C20 C19 -175.2(12)
C16 C15 C20 C24 171.9(13)
N1 C15 C20 C24 0(2)
C17 C16 C21 C23 -69.8(18)
C15 C16 C21 C23 111.4(16)
C17 C16 C21 C22 54.9(18)
C15 C16 C21 C22 -123.8(15)
C19 C20 C24 C25 -55.0(19)
C15 C20 C24 C25 130.1(15)
C19 C20 C24 C26 66.5(18)
C15 C20 C24 C26 -108.4(16)
C14 N2 C27 C32 74.5(15)
W1 N2 C27 C32 -103.0(13)
C14 N2 C27 C28 -103.5(15)
W1 N2 C27 C28 78.9(16)
C32 C27 C28 C29 1(2)
N2 C27 C28 C29 178.5(13)
C32 C27 C28 C33 -175.4(14)
N2 C27 C28 C33 2(2)
C27 C28 C29 C30 -1(2)
C33 C28 C29 C30 174.7(15)
C28 C29 C30 C31 1(2)
C29 C30 C31 C32 1(2)
C30 C31 C32 C27 -1(2)
C30 C31 C32 C36 179.7(13)
C28 C27 C32 C31 1(2)
N2 C27 C32 C31 -177.5(12)
C28 C27 C32 C36 179.7(14)
N2 C27 C32 C36 2(2)
C29 C28 C33 C34 44(2)
C27 C28 C33 C34 -140.3(15)
C29 C28 C33 C35 -77.3(18)
C27 C28 C33 C35 98.6(16)
C31 C32 C36 C38 65.6(18)
C27 C32 C36 C38 -113.5(15)
C31 C32 C36 C37 -54.5(17)
C27 C32 C36 C37 126.4(15)
C51 N4 C39 C40 71.1(17)
C43 N4 C39 C40 -51.6(18)
C47 N4 C39 C40 -167.2(13)
N4 C39 C40 C41 -175.5(14)
C39 C40 C41 C42 -64(2)
C51 N4 C43 C44 -178.4(14)
C39 N4 C43 C44 -53.8(19)
C47 N4 C43 C44 60.1(17)
N4 C43 C44 C45 164.1(13)
C43 C44 C45 C46 171.7(15)
C51 N4 C47 C48 -54.6(16)
C43 N4 C47 C48 64.7(15)
C39 N4 C47 C48 -176.3(12)
N4 C47 C48 C49 166.4(12)
C47 C48 C49 C50 175.1(13)
C43 N4 C51 C52 -166.4(13)
C39 N4 C51 C52 69.1(18)
C47 N4 C51 C52 -48.1(17)
N4 C51 C52 C53 -178.3(14)
C51 C52 C53 C54 -163.3(18)
